data_7250104
loop_
_publ_author_name
'Yang, Feng'
'Jiang, Shuaijie'
'Xu, Yuangang'
'Wang, Quan'
'He, Zhiwei'
'Lu, Ming'

_publ_section_title
;
 Constructing an energetic hydroxytetrazole with high thermal stability by
 linking aminotriazole to 1-hydroxytetrazole
;
_journal_issue 16
_journal_name_full CrystEngComm
_journal_page_first 2570
_journal_page_last 2576
_journal_paper_doi 10.1039/D5CE00030K
_journal_volume 27
_journal_year 2025
_chemical_formula_moiety 'C3 H3 N8 O, H4 N O'
_chemical_formula_sum 'C3 H7 N9 O2'
_chemical_formula_weight 201.18
_space_group_crystal_system monoclinic
_space_group_IT_number 14
_space_group_name_Hall '-P 2ybc'
_space_group_name_H-M_alt 'P 1 21/c 1'
_atom_sites_solution_hydrogens mixed
_audit_creation_method SHELXL-2018/1
_audit_update_record
;
2023-06-08 deposited with the CCDC.	2025-03-13 downloaded from the CCDC.
;
_cell_angle_alpha 90
_cell_angle_beta 114.635(4)
_cell_angle_gamma 90
_cell_formula_units_Z 4
_cell_length_a 7.7908(10)
_cell_length_b 15.457(2)
_cell_length_c 7.2605(11)
_cell_measurement_reflns_used 2712
_cell_measurement_temperature 296(2)
_cell_measurement_theta_max 27.37
_cell_measurement_theta_min 2.64
_cell_volume 794.75(19)
_computing_cell_refinement 'Bruker SAINT'
_computing_data_collection 'Bruker APEX3'
_computing_data_reduction 'Bruker SAINT'
_computing_molecular_graphics 'Bruker SHELXTL'
_computing_publication_material 'Bruker SHELXTL'
_computing_structure_refinement 'SHELXL-2018/1 (Sheldrick, 2018)'
_computing_structure_solution 'SHELXT 2014/5 (Sheldrick, 2014)'
_diffrn_ambient_temperature 296(2)
_diffrn_detector_area_resol_mean 10.42
_diffrn_measured_fraction_theta_full 0.986
_diffrn_measured_fraction_theta_max 0.979
_diffrn_measurement_device_type 'Bruker D8 QUEST PHOTON 100'
_diffrn_measurement_method '\f and \w scans'
_diffrn_radiation_type MoK\a
_diffrn_radiation_wavelength 0.71073
_diffrn_reflns_av_R_equivalents 0.0395
_diffrn_reflns_av_unetI/netI 0.0466
_diffrn_reflns_Laue_measured_fraction_full 0.986
_diffrn_reflns_Laue_measured_fraction_max 0.979
_diffrn_reflns_limit_h_max 9
_diffrn_reflns_limit_h_min -9
_diffrn_reflns_limit_k_max 20
_diffrn_reflns_limit_k_min -15
_diffrn_reflns_limit_l_max 9
_diffrn_reflns_limit_l_min -9
_diffrn_reflns_number 6393
_diffrn_reflns_point_group_measured_fraction_full 0.986
_diffrn_reflns_point_group_measured_fraction_max 0.979
_diffrn_reflns_theta_full 25.242
_diffrn_reflns_theta_max 27.524
_diffrn_reflns_theta_min 2.635
_diffrn_source.source 'Ius 2.0'
_diffrn_source.type microfocus

_exptl_absorpt_coefficient_mu 0.141
_exptl_absorpt_correction_T_max 0.7456
_exptl_absorpt_correction_T_min 0.5872
_exptl_absorpt_correction_type multi-scan
_exptl_absorpt_process_details sadabs
_exptl_crystal_colour colourless
_exptl_crystal_density_diffrn 1.681
_exptl_crystal_description plate
_exptl_crystal_F_000 416
_exptl_crystal_size_max 0.200
_exptl_crystal_size_mid 0.180
_exptl_crystal_size_min 0.020
_refine_diff_density_max 0.390
_refine_diff_density_min -0.211
_refine_diff_density_rms 0.053
_refine_ls_extinction_method none
_refine_ls_goodness_of_fit_ref 1.075
_refine_ls_hydrogen_treatment mixed
_refine_ls_matrix_type full
_refine_ls_number_parameters 139
_refine_ls_number_reflns 1803
_refine_ls_number_restraints 0
_refine_ls_restrained_S_all 1.075
_refine_ls_R_factor_all 0.0769
_refine_ls_R_factor_gt 0.0500
_refine_ls_shift/su_max 0.000
_refine_ls_shift/su_mean 0.000
_refine_ls_structure_factor_coef Fsqd
_refine_ls_weighting_details 'w=1/[\s^2^(Fo^2^)+(0.0551P)^2^+0.2919P] where P=(Fo^2^+2Fc^2^)/3'
_refine_ls_weighting_scheme calc
_refine_ls_wR_factor_gt 0.1125
_refine_ls_wR_factor_ref 0.1225
_reflns_Friedel_coverage 0.000
_reflns_number_gt 1335
_reflns_number_total 1803
_reflns_threshold_expression 'I > 2\s(I)'
_cod_data_source_file d5ce00030k2.cif
_cod_data_source_block YF_111_a
_cod_depositor_comments 'Adding full bibliography for 7250102--7250107.cif.'
_cod_original_sg_symbol_H-M 'P 21/c'
_cod_database_code 7250104
_shelx_shelxl_version_number 2018/1
_shelx_space_group_comment
;
The symmetry employed for this shelxl refinement is uniquely defined
by the following loop, which should always be used as a source of
symmetry information in preference to the above space-group names.
They are only intended as comments.
;
_shelx_estimated_absorpt_t_min 0.972
_shelx_estimated_absorpt_t_max 0.997

loop_
_space_group_symop_operation_xyz
'x, y, z'
'-x, y+1/2, -z+1/2'
'-x, -y, -z'
'x, -y-1/2, z-1/2'

loop_
_atom_site_label
_atom_site_type_symbol
_atom_site_fract_x
_atom_site_fract_y
_atom_site_fract_z
_atom_site_U_iso_or_equiv
_atom_site_adp_type
_atom_site_occupancy
_atom_site_site_symmetry_order
_atom_site_calc_flag
_atom_site_refinement_flags_posn
_atom_site_refinement_flags_adp
_atom_site_refinement_flags_occupancy
_atom_site_disorder_assembly
_atom_site_disorder_group
C1 C 0.7891(3) 0.19113(12) 0.7681(3) 0.0233(4) Uani 1 1 d . . . . .
C2 C 0.8189(3) 0.28360(12) 0.7684(3) 0.0237(4) Uani 1 1 d . . . . .
C3 C 0.7707(3) 0.41770(13) 0.7639(3) 0.0285(5) Uani 1 1 d . . . . .
N1 N 0.9161(2) 0.13009(10) 0.7825(3) 0.0249(4) Uani 1 1 d . . . . .
N2 N 0.8374(2) 0.05239(11) 0.7724(3) 0.0315(4) Uani 1 1 d . . . . .
N3 N 0.6649(2) 0.06635(11) 0.7514(3) 0.0340(5) Uani 1 1 d . . . . .
N4 N 0.6307(2) 0.15175(11) 0.7493(3) 0.0295(4) Uani 1 1 d . . . . .
N5 N 0.6912(2) 0.34230(10) 0.7728(3) 0.0275(4) Uani 1 1 d . . . . .
N6 N 0.9370(2) 0.40254(10) 0.7565(3) 0.0299(4) Uani 1 1 d . . . . .
H6 H 1.012352 0.442110 0.751068 0.036 Uiso 1 1 calc R U . . .
N7 N 0.9706(2) 0.31587(10) 0.7586(3) 0.0296(4) Uani 1 1 d . . . . .
N8 N 0.7020(3) 0.49614(12) 0.7650(3) 0.0461(6) Uani 1 1 d . . . . .
H8A H 0.595071 0.502021 0.771973 0.055 Uiso 1 1 calc R U . . .
H8B H 0.764322 0.541108 0.758715 0.055 Uiso 1 1 calc R U . . .
O1 O 1.09302(19) 0.13903(9) 0.8068(2) 0.0332(4) Uani 1 1 d . . . . .
N9 N 0.2803(3) 0.25620(13) 0.6516(3) 0.0288(4) Uani 1 1 d . . . . .
H9A H 0.362(3) 0.2207(14) 0.634(3) 0.035 Uiso 1 1 d . U . . .
H9B H 0.184(3) 0.2285(14) 0.679(3) 0.035 Uiso 1 1 d . U . . .
H9C H 0.221(3) 0.2950(14) 0.534(4) 0.035 Uiso 1 1 d . U . . .
O2 O 0.3776(2) 0.30862(12) 0.8216(2) 0.0441(5) Uani 1 1 d . . . . .
H2 H 0.474(5) 0.3227(19) 0.809(4) 0.066 Uiso 1 1 d . U . . .

loop_
_atom_site_aniso_label
_atom_site_aniso_U_11
_atom_site_aniso_U_22
_atom_site_aniso_U_33
_atom_site_aniso_U_23
_atom_site_aniso_U_13
_atom_site_aniso_U_12
C1 0.0183(9) 0.0293(10) 0.0240(10) 0.0010(8) 0.0106(8) 0.0016(8)
C2 0.0185(10) 0.0296(10) 0.0243(10) 0.0019(8) 0.0101(8) 0.0012(8)
C3 0.0270(11) 0.0268(10) 0.0349(11) 0.0019(8) 0.0161(9) 0.0004(8)
N1 0.0179(8) 0.0283(9) 0.0300(9) -0.0013(7) 0.0114(7) -0.0010(7)
N2 0.0267(10) 0.0264(9) 0.0437(11) -0.0021(7) 0.0170(8) -0.0039(7)
N3 0.0266(10) 0.0294(10) 0.0480(12) -0.0011(8) 0.0176(9) -0.0027(7)
N4 0.0225(9) 0.0294(9) 0.0384(10) 0.0021(7) 0.0144(8) -0.0013(7)
N5 0.0220(9) 0.0263(9) 0.0383(10) 0.0015(7) 0.0165(7) 0.0009(7)
N6 0.0220(9) 0.0257(9) 0.0475(11) 0.0024(8) 0.0197(8) -0.0032(7)
N7 0.0222(9) 0.0283(9) 0.0423(11) 0.0015(7) 0.0174(8) 0.0001(7)
N8 0.0380(11) 0.0255(9) 0.0894(17) 0.0042(10) 0.0410(11) 0.0024(8)
O1 0.0196(7) 0.0327(8) 0.0514(10) -0.0039(6) 0.0188(7) 0.0001(6)
N9 0.0189(9) 0.0409(10) 0.0297(10) -0.0037(8) 0.0133(8) -0.0024(8)
O2 0.0260(9) 0.0740(12) 0.0383(10) -0.0186(8) 0.0193(7) -0.0186(8)

loop_
_atom_type_symbol
_atom_type_description
_atom_type_scat_dispersion_real
_atom_type_scat_dispersion_imag
_atom_type_scat_source
C C 0.0033 0.0016 'International Tables Vol C Tables 4.2.6.8 and 6.1.1.4'
H H 0.0000 0.0000 'International Tables Vol C Tables 4.2.6.8 and 6.1.1.4'
N N 0.0061 0.0033 'International Tables Vol C Tables 4.2.6.8 and 6.1.1.4'
O O 0.0106 0.0060 'International Tables Vol C Tables 4.2.6.8 and 6.1.1.4'

loop_
_geom_angle_atom_site_label_1
_geom_angle_atom_site_label_2
_geom_angle_atom_site_label_3
_geom_angle
_geom_angle_site_symmetry_1
_geom_angle_site_symmetry_3
_geom_angle_publ_flag
N4 C1 N1 108.00(16) . . ?
N4 C1 C2 126.35(17) . . ?
N1 C1 C2 125.64(17) . . ?
N7 C2 N5 115.66(17) . . ?
N7 C2 C1 121.52(17) . . ?
N5 C2 C1 122.79(17) . . ?
N8 C3 N5 126.97(19) . . ?
N8 C3 N6 124.02(19) . . ?
N5 C3 N6 109.00(17) . . ?
O1 N1 N2 122.01(15) . . ?
O1 N1 C1 129.19(16) . . ?
N2 N1 C1 108.78(16) . . ?
N3 N2 N1 106.50(16) . . ?
N2 N3 N4 110.65(15) . . ?
C1 N4 N3 106.06(16) . . ?
C3 N5 C2 102.90(16) . . ?
C3 N6 N7 110.82(15) . . ?
C3 N6 H6 124.6 . . ?
N7 N6 H6 124.6 . . ?
C2 N7 N6 101.61(15) . . ?
C3 N8 H8A 120.0 . . ?
C3 N8 H8B 120.0 . . ?
H8A N8 H8B 120.0 . . ?
O2 N9 H9A 109.0(15) . . ?
O2 N9 H9B 104.9(13) . . ?
H9A N9 H9B 115(2) . . ?
O2 N9 H9C 107.2(13) . . ?
H9A N9 H9C 111(2) . . ?
H9B N9 H9C 109.0(19) . . ?
N9 O2 H2 104(2) . . ?

loop_
_geom_bond_atom_site_label_1
_geom_bond_atom_site_label_2
_geom_bond_distance
_geom_bond_site_symmetry_2
_geom_bond_publ_flag
C1 N4 1.331(2) . ?
C1 N1 1.339(2) . ?
C1 C2 1.448(3) . ?
C2 N7 1.312(2) . ?
C2 N5 1.357(2) . ?
C3 N8 1.327(3) . ?
C3 N5 1.334(3) . ?
C3 N6 1.340(3) . ?
N1 O1 1.322(2) . ?
N1 N2 1.336(2) . ?
N2 N3 1.306(2) . ?
N3 N4 1.345(2) . ?
N6 N7 1.364(2) . ?
N6 H6 0.8600 . ?
N8 H8A 0.8600 . ?
N8 H8B 0.8600 . ?
N9 O2 1.405(2) . ?
N9 H9A 0.89(2) . ?
N9 H9B 0.95(2) . ?
N9 H9C 0.99(2) . ?
O2 H2 0.82(3) . ?

loop_
_geom_hbond_atom_site_label_D
_geom_hbond_atom_site_label_H
_geom_hbond_atom_site_label_A
_geom_hbond_distance_DH
_geom_hbond_distance_HA
_geom_hbond_distance_DA
_geom_hbond_angle_DHA
_geom_hbond_site_symmetry_A
_geom_hbond_publ_flag
N6 H6 N2 0.86 2.11 2.967(2) 171.3 2_756 yes
N8 H8B O1 0.86 2.05 2.898(2) 169.4 2_756 yes
N8 H8A N3 0.86 2.20 3.013(2) 157.9 2_656 yes
N9 H9A N4 0.89(2) 2.18(2) 2.991(3) 151(2) . yes
N9 H9A O2 0.89(2) 2.36(2) 2.972(3) 125.7(18) 4_565 yes
N9 H9B N7 0.95(2) 2.39(2) 2.973(3) 118.9(16) 1_455 yes
N9 H9B O1 0.95(2) 1.95(2) 2.837(2) 152.7(19) 1_455 yes
N9 H9C N1 0.99(2) 2.59(2) 3.462(3) 147.8(17) 4_465 yes
N9 H9C O1 0.99(2) 1.84(2) 2.824(2) 175.2(19) 4_465 yes
O2 H2 N5 0.82(3) 1.85(3) 2.662(2) 174(3) . yes

loop_
_geom_torsion_atom_site_label_1
_geom_torsion_atom_site_label_2
_geom_torsion_atom_site_label_3
_geom_torsion_atom_site_label_4
_geom_torsion
_geom_torsion_site_symmetry_1
_geom_torsion_site_symmetry_2
_geom_torsion_site_symmetry_3
_geom_torsion_site_symmetry_4
_geom_torsion_publ_flag
N4 C1 C2 N7 -170.1(2) . . . . ?
N1 C1 C2 N7 8.4(3) . . . . ?
N4 C1 C2 N5 8.0(3) . . . . ?
N1 C1 C2 N5 -173.56(19) . . . . ?
N4 C1 N1 O1 -178.61(18) . . . . ?
C2 C1 N1 O1 2.7(3) . . . . ?
N4 C1 N1 N2 0.1(2) . . . . ?
C2 C1 N1 N2 -178.58(17) . . . . ?
O1 N1 N2 N3 179.04(17) . . . . ?
C1 N1 N2 N3 0.2(2) . . . . ?
N1 N2 N3 N4 -0.5(2) . . . . ?
N1 C1 N4 N3 -0.4(2) . . . . ?
C2 C1 N4 N3 178.30(18) . . . . ?
N2 N3 N4 C1 0.5(2) . . . . ?
N8 C3 N5 C2 -179.6(2) . . . . ?
N6 C3 N5 C2 -0.5(2) . . . . ?
N7 C2 N5 C3 0.3(2) . . . . ?
C1 C2 N5 C3 -177.86(18) . . . . ?
N8 C3 N6 N7 179.6(2) . . . . ?
N5 C3 N6 N7 0.5(2) . . . . ?
N5 C2 N7 N6 0.0(2) . . . . ?
C1 C2 N7 N6 178.17(17) . . . . ?
C3 N6 N7 C2 -0.3(2) . . . . ?
